data_1517153
loop_
_publ_author_name
'Hongbo Zhou'
'Qian Zhang'
'Yuqi Yang'
'Yan Xu'
'Hu Zhou'
'Xiaoping Shen'

_publ_section_title
;
 Syntheses, crystal structures and magnetic properties of three
 cyano-bridged trinuclear clusters based on modified hexacyanometalates
 building blocksOriginal
;
_journal_name_full
;
Inorganica Chimica Acta
;
_journal_page_first 97
_journal_page_last 103
_journal_volume 402
_journal_year 2013
_chemical_formula_sum 'C56 H50 Cr2 Mn N16 O9'
_chemical_formula_weight 1250.06
_space_group_IT_number 2
_symmetry_cell_setting triclinic
_symmetry_space_group_name_Hall '-P 1'
_symmetry_space_group_name_H-M 'P -1'
_atom_sites_solution_hydrogens geom
_atom_sites_solution_primary direct
_atom_sites_solution_secondary difmap
_cell_angle_alpha 93.879(2)
_cell_angle_beta 106.332(2)
_cell_angle_gamma 99.132(2)
_cell_formula_units_Z 2
_cell_length_a 13.5836(14)
_cell_length_b 13.7161(14)
_cell_length_c 17.2994(18)
_cell_measurement_reflns_used 3648
_cell_measurement_temperature 296(2)
_cell_measurement_theta_max 21.947
_cell_measurement_theta_min 2.2845
_cell_volume 3032.3(5)
_computing_structure_refinement 'SHELXL-97 (Sheldrick, 1997)'
_computing_structure_solution 'SHELXS-97 (Sheldrick, 1990)'
_diffrn_ambient_temperature 296(2)
_diffrn_measured_fraction_theta_full 0.993
_diffrn_measured_fraction_theta_max 0.993
_diffrn_measurement_device_type 'Bruker Smart Apex CCD'
_diffrn_measurement_method 'phi and omega scans'
_diffrn_radiation_monochromator graphite
_diffrn_radiation_source 'fine-focus sealed tube'
_diffrn_radiation_type MoK\a
_diffrn_radiation_wavelength 0.71073
_diffrn_reflns_av_R_equivalents 0.0398
_diffrn_reflns_av_sigmaI/netI 0.0723
_diffrn_reflns_limit_h_max 16
_diffrn_reflns_limit_h_min -16
_diffrn_reflns_limit_k_max 16
_diffrn_reflns_limit_k_min -15
_diffrn_reflns_limit_l_max 20
_diffrn_reflns_limit_l_min -20
_diffrn_reflns_number 22152
_diffrn_reflns_theta_full 25.00
_diffrn_reflns_theta_max 25.00
_diffrn_reflns_theta_min 1.59
_exptl_absorpt_coefficient_mu 0.624
_exptl_absorpt_correction_T_max 0.914
_exptl_absorpt_correction_T_min 0.914
_exptl_absorpt_correction_type multi-scan
_exptl_absorpt_process_details 'SADABS; Bruker, 2000'
_exptl_crystal_colour yellow
_exptl_crystal_density_diffrn 1.369
_exptl_crystal_density_method 'not measured'
_exptl_crystal_description Prism
_exptl_crystal_F_000 1286
_exptl_crystal_size_max 0.18
_exptl_crystal_size_mid 0.12
_exptl_crystal_size_min 0.08
_refine_diff_density_max 0.511
_refine_diff_density_min -0.405
_refine_diff_density_rms 0.075
_refine_ls_extinction_method none
_refine_ls_goodness_of_fit_ref 1.086
_refine_ls_hydrogen_treatment mixed
_refine_ls_matrix_type full
_refine_ls_number_parameters 744
_refine_ls_number_reflns 10592
_refine_ls_number_restraints 0
_refine_ls_restrained_S_all 1.086
_refine_ls_R_factor_all 0.1211
_refine_ls_R_factor_gt 0.0592
_refine_ls_shift/su_max 0.003
_refine_ls_shift/su_mean 0.000
_refine_ls_structure_factor_coef Fsqd
_refine_ls_weighting_details 'calc w=1/[\s^2^(Fo^2^)+(0.0900P)^2^+0.0000P] where P=(Fo^2^+2Fc^2^)/3'
_refine_ls_weighting_scheme calc
_refine_ls_wR_factor_gt 0.1604
_refine_ls_wR_factor_ref 0.1865
_reflns_number_gt 6004
_reflns_number_total 10592
_reflns_threshold_expression >2sigma(I)
_cod_data_source_file ICA-2013-402-97-103-1.cif
_cod_data_source_block 1
_cod_database_code 1517153

loop_
_symmetry_equiv_pos_as_xyz
'x, y, z'
'-x, -y, -z'

loop_
_atom_site_label
_atom_site_type_symbol
_atom_site_fract_x
_atom_site_fract_y
_atom_site_fract_z
_atom_site_U_iso_or_equiv
_atom_site_adp_type
_atom_site_occupancy
_atom_site_symmetry_multiplicity
_atom_site_calc_flag
_atom_site_refinement_flags
_atom_site_disorder_assembly
_atom_site_disorder_group
C1 C 0.2065(4) 0.5600(4) 0.2701(2) 0.0478(11) Uani 1 1 d . . .
C2 C 0.0676(4) 0.6927(4) 0.1939(3) 0.0643(14) Uani 1 1 d . . .
C3 C -0.0800(4) 0.6237(4) 0.2797(3) 0.0542(12) Uani 1 1 d . . .
C4 C -0.0091(4) 0.4793(5) 0.1831(3) 0.0640(14) Uani 1 1 d . . .
C5 C 0.0364(4) 0.4037(4) 0.3610(3) 0.0603(13) Uani 1 1 d . . .
H5 H 0.0042 0.3690 0.3096 0.072 Uiso 1 1 calc R . .
C6 C 0.0489(4) 0.3513(4) 0.4288(4) 0.0691(15) Uani 1 1 d . . .
H6 H 0.0252 0.2829 0.4224 0.083 Uiso 1 1 calc R . .
C7 C 0.0957(4) 0.4011(5) 0.5036(4) 0.0683(16) Uani 1 1 d . . .
H7 H 0.1056 0.3664 0.5487 0.082 Uiso 1 1 calc R . .
C8 C 0.1292(3) 0.5037(4) 0.5140(3) 0.0541(13) Uani 1 1 d . . .
C9 C 0.1809(4) 0.5619(5) 0.5898(3) 0.0682(16) Uani 1 1 d . . .
H9 H 0.1912 0.5312 0.6370 0.082 Uiso 1 1 calc R . .
C10 C 0.2157(4) 0.6609(5) 0.5952(3) 0.0672(16) Uani 1 1 d . . .
H10 H 0.2489 0.6971 0.6458 0.081 Uiso 1 1 calc R . .
C11 C 0.2019(4) 0.7106(5) 0.5238(3) 0.0614(14) Uani 1 1 d . . .
C12 C 0.2372(5) 0.8116(5) 0.5246(4) 0.0803(17) Uani 1 1 d . . .
H12 H 0.2702 0.8513 0.5736 0.096 Uiso 1 1 calc R . .
C13 C 0.2236(5) 0.8519(5) 0.4546(4) 0.0834(18) Uani 1 1 d . . .
H13 H 0.2468 0.9195 0.4549 0.100 Uiso 1 1 calc R . .
C14 C 0.1741(4) 0.7911(4) 0.3809(3) 0.0715(15) Uani 1 1 d . . .
H14 H 0.1666 0.8194 0.3327 0.086 Uiso 1 1 calc R . .
C15 C 0.1524(3) 0.6549(4) 0.4488(3) 0.0485(12) Uani 1 1 d . . .
C16 C 0.1150(3) 0.5515(4) 0.4432(3) 0.0479(12) Uani 1 1 d . . .
C17 C 0.4997(4) 0.7409(4) 0.2365(3) 0.0572(13) Uani 1 1 d . . .
C18 C 0.6235(6) 0.8974(5) 0.3645(4) 0.093(2) Uani 1 1 d . . .
C19 C 0.4071(6) 0.9108(4) 0.2733(4) 0.0858(19) Uani 1 1 d . . .
C20 C 0.5870(5) 1.0504(5) 0.2550(3) 0.0768(17) Uani 1 1 d . . .
C21 C 0.7614(6) 0.8831(5) 0.2378(4) 0.093(2) Uani 1 1 d . . .
H21 H 0.7792 0.8821 0.2937 0.111 Uiso 1 1 calc R . .
C22 C 0.8401(6) 0.8811(5) 0.1998(6) 0.112(2) Uani 1 1 d . . .
H22 H 0.9086 0.8805 0.2297 0.135 Uiso 1 1 calc R . .
C23 C 0.8128(8) 0.8802(5) 0.1179(7) 0.116(3) Uani 1 1 d . . .
H23 H 0.8640 0.8794 0.0919 0.140 Uiso 1 1 calc R . .
C24 C 0.7113(7) 0.8805(4) 0.0719(5) 0.091(2) Uani 1 1 d . . .
C25 C 0.6783(8) 0.8740(5) -0.0109(5) 0.107(3) Uani 1 1 d . . .
H25 H 0.7264 0.8731 -0.0398 0.128 Uiso 1 1 calc R . .
C26 C 0.5779(9) 0.8691(5) -0.0506(4) 0.111(3) Uani 1 1 d . . .
H26 H 0.5570 0.8622 -0.1070 0.133 Uiso 1 1 calc R . .
C27 C 0.5024(7) 0.8741(4) -0.0091(4) 0.085(2) Uani 1 1 d . . .
C28 C 0.3962(8) 0.8680(5) -0.0466(4) 0.107(3) Uani 1 1 d . . .
H28 H 0.3717 0.8606 -0.1030 0.128 Uiso 1 1 calc R . .
C29 C 0.3285(7) 0.8724(5) -0.0040(5) 0.102(2) Uani 1 1 d . . .
H29 H 0.2578 0.8693 -0.0295 0.123 Uiso 1 1 calc R . .
C30 C 0.3692(6) 0.8822(4) 0.0822(4) 0.0870(19) Uani 1 1 d . . .
H30 H 0.3233 0.8843 0.1131 0.104 Uiso 1 1 calc R . .
C31 C 0.5359(6) 0.8835(4) 0.0754(3) 0.0695(16) Uani 1 1 d . . .
C32 C 0.6400(6) 0.8851(4) 0.1160(3) 0.0705(16) Uani 1 1 d . . .
C33 C 0.5981(3) 0.6000(4) 0.4072(3) 0.0480(11) Uani 1 1 d . . .
H33 H 0.6013 0.6568 0.3810 0.058 Uiso 1 1 calc R . .
C34 C 0.6588(4) 0.6061(4) 0.4886(3) 0.0536(12) Uani 1 1 d . . .
H34 H 0.7003 0.6660 0.5157 0.064 Uiso 1 1 calc R . .
C35 C 0.6555(3) 0.5234(4) 0.5267(3) 0.0560(13) Uani 1 1 d . . .
H35 H 0.6948 0.5265 0.5806 0.067 Uiso 1 1 calc R . .
C36 C 0.5942(3) 0.4337(4) 0.4860(3) 0.0471(12) Uani 1 1 d . . .
C37 C 0.5874(4) 0.3428(4) 0.5218(3) 0.0638(14) Uani 1 1 d . . .
H37 H 0.6250 0.3422 0.5757 0.077 Uiso 1 1 calc R . .
C38 C 0.5278(4) 0.2588(4) 0.4790(3) 0.0659(15) Uani 1 1 d . . .
H38 H 0.5270 0.2004 0.5034 0.079 Uiso 1 1 calc R . .
C39 C 0.4653(4) 0.2556(4) 0.3970(3) 0.0592(13) Uani 1 1 d . . .
C40 C 0.4009(5) 0.1699(4) 0.3501(4) 0.0826(18) Uani 1 1 d . . .
H40 H 0.3978 0.1096 0.3718 0.099 Uiso 1 1 calc R . .
C41 C 0.3439(6) 0.1742(5) 0.2745(4) 0.100(2) Uani 1 1 d . . .
H41 H 0.3032 0.1167 0.2426 0.120 Uiso 1 1 calc R . .
C42 C 0.3454(5) 0.2669(4) 0.2427(4) 0.0784(17) Uani 1 1 d . . .
H42 H 0.3018 0.2696 0.1910 0.094 Uiso 1 1 calc R . .
C43 C 0.4676(4) 0.3445(3) 0.3603(3) 0.0457(11) Uani 1 1 d . . .
C44 C 0.5343(3) 0.4337(3) 0.4042(3) 0.0431(11) Uani 1 1 d . . .
C45 C 0.2182(4) 0.4408(4) 0.0803(3) 0.0692(15) Uani 1 1 d . . .
H45 H 0.1815 0.4609 0.1146 0.083 Uiso 1 1 calc R . .
C46 C 0.1638(5) 0.4086(5) -0.0013(4) 0.0829(18) Uani 1 1 d . . .
H46 H 0.0923 0.4073 -0.0204 0.100 Uiso 1 1 calc R . .
C47 C 0.2163(5) 0.3793(4) -0.0524(3) 0.0718(16) Uani 1 1 d . . .
H47 H 0.1808 0.3578 -0.1067 0.086 Uiso 1 1 calc R . .
C48 C 0.3235(4) 0.3814(3) -0.0233(3) 0.0546(13) Uani 1 1 d . . .
C49 C 0.3863(5) 0.3541(4) -0.0723(3) 0.0645(15) Uani 1 1 d . . .
H49 H 0.3548 0.3336 -0.1273 0.077 Uiso 1 1 calc R . .
C50 C 0.4879(5) 0.3570(3) -0.0417(3) 0.0635(15) Uani 1 1 d . . .
H50 H 0.5259 0.3402 -0.0761 0.076 Uiso 1 1 calc R . .
C51 C 0.5411(4) 0.3854(3) 0.0431(3) 0.0543(13) Uani 1 1 d . . .
C52 C 0.6473(5) 0.3877(4) 0.0794(4) 0.0667(15) Uani 1 1 d . . .
H52 H 0.6880 0.3665 0.0488 0.080 Uiso 1 1 calc R . .
C53 C 0.6905(4) 0.4207(4) 0.1589(4) 0.0684(15) Uani 1 1 d . . .
H53 H 0.7612 0.4226 0.1834 0.082 Uiso 1 1 calc R . .
C54 C 0.6284(4) 0.4520(4) 0.2039(3) 0.0612(14) Uani 1 1 d . . .
H54 H 0.6596 0.4756 0.2584 0.073 Uiso 1 1 calc R . .
C55 C 0.4824(4) 0.4158(3) 0.0935(3) 0.0422(11) Uani 1 1 d . . .
C56 C 0.3733(4) 0.4143(3) 0.0600(2) 0.0441(11) Uani 1 1 d . . .
Cr1 Cr 0.06266(6) 0.59276(6) 0.27534(4) 0.0478(2) Uani 1 1 d . . .
Cr2 Cr 0.54161(7) 0.89737(6) 0.24502(5) 0.0650(3) Uani 1 1 d . . .
Mn1 Mn 0.42092(5) 0.50126(5) 0.23967(4) 0.0412(2) Uani 1 1 d . . .
N1 N 0.2831(3) 0.5377(3) 0.2681(2) 0.0543(10) Uani 1 1 d . . .
N2 N 0.0676(5) 0.7458(5) 0.1455(3) 0.1064(19) Uani 1 1 d . . .
N3 N -0.1569(4) 0.6429(4) 0.2843(3) 0.0779(14) Uani 1 1 d . . .
N4 N -0.0477(4) 0.4146(4) 0.1325(3) 0.0932(17) Uani 1 1 d . . .
N5 N 0.0687(3) 0.5009(3) 0.3675(2) 0.0482(10) Uani 1 1 d . . .
N6 N 0.1381(3) 0.6960(3) 0.3775(2) 0.0515(10) Uani 1 1 d . . .
N7 N 0.4754(3) 0.6576(3) 0.2321(2) 0.0531(10) Uani 1 1 d . . .
N8 N 0.6698(6) 0.8968(5) 0.4298(4) 0.138(3) Uani 1 1 d . . .
N9 N 0.3325(6) 0.9194(4) 0.2885(5) 0.125(3) Uani 1 1 d . . .
N10 N 0.6181(5) 1.1326(4) 0.2590(3) 0.1029(19) Uani 1 1 d . . .
N11 N 0.4698(4) 0.8882(3) 0.1203(3) 0.0691(13) Uani 1 1 d . . .
N12 N 0.6656(4) 0.8861(3) 0.1992(3) 0.0732(13) Uani 1 1 d . . .
N13 N 0.5367(3) 0.5168(3) 0.3664(2) 0.0426(9) Uani 1 1 d . . .
N14 N 0.4066(3) 0.3492(3) 0.2839(2) 0.0521(10) Uani 1 1 d . . .
N15 N 0.3203(3) 0.4438(3) 0.1106(2) 0.0512(10) Uani 1 1 d . . .
N16 N 0.5276(3) 0.4498(3) 0.1730(2) 0.0433(9) Uani 1 1 d . . .
O1W O 0.8578(14) 0.1674(13) 0.2510(11) 0.231(7) Uiso 0.60 1 d P A 1
O2W O 0.8179(11) 0.8653(10) 0.5757(9) 0.205(6) Uiso 0.60 1 d P B 1
O3W O 0.1249(14) 0.9640(14) 0.2126(13) 0.229(7) Uiso 0.50 1 d P C 1
O4W O 0.8043(10) 0.3363(9) -0.0383(8) 0.188(5) Uiso 0.60 1 d P D 1
O6W O 0.081(5) 0.217(4) 0.115(3) 0.58(3) Uiso 0.40 1 d P E 1
O7W O 0.9572(17) 0.0592(15) 0.4144(13) 0.321(10) Uiso 0.60 1 d P F 1
O8W O 0.0774(14) 0.9045(14) 0.0386(12) 0.374(9) Uiso 0.80 1 d P G 1
O3W' O 0.1373(10) 0.9967(10) 0.2832(9) 0.155(4) Uiso 0.50 1 d P H 2
O4W' O 0.9492(18) 0.2345(16) 0.0266(13) 0.093(6) Uiso 0.20 1 d P I 2
O6W' O 0.1122(13) 0.1016(13) 0.1021(9) 0.245(6) Uiso 0.60 1 d P J 2
O7W' O 1.010(2) 0.0253(18) 0.3599(16) 0.252(10) Uiso 0.40 1 d P K 2
O8W' O 0.129(3) 0.974(3) 0.119(2) 0.174(13) Uiso 0.20 1 d P L 2
O2W' O 0.8366(15) 0.8483(14) 0.5221(12) 0.177(7) Uiso 0.40 1 d P M 2
O1W' O 0.8738(18) 0.1433(17) 0.2981(15) 0.202(9) Uiso 0.40 1 d P N 2
O4W" O 0.867(3) 0.272(3) 0.008(3) 0.203(15) Uiso 0.20 1 d P O 3
O9W O 0.9285(15) 0.1919(13) 0.1419(10) 0.456(9) Uiso 1 1 d . . .
O5W O 0.9406(10) 0.8547(9) 0.4292(7) 0.326(6) Uiso 1 1 d . . .

loop_
_atom_site_aniso_label
_atom_site_aniso_U_11
_atom_site_aniso_U_22
_atom_site_aniso_U_33
_atom_site_aniso_U_23
_atom_site_aniso_U_13
_atom_site_aniso_U_12
C1 0.049(3) 0.062(3) 0.027(2) 0.004(2) 0.007(2) 0.003(2)
C2 0.065(4) 0.086(4) 0.039(3) 0.011(3) 0.014(3) 0.007(3)
C3 0.059(3) 0.066(3) 0.037(3) 0.009(2) 0.012(2) 0.015(3)
C4 0.053(3) 0.091(4) 0.046(3) -0.001(3) 0.010(3) 0.021(3)
C5 0.053(3) 0.072(4) 0.057(3) 0.007(3) 0.016(3) 0.015(3)
C6 0.054(3) 0.070(4) 0.089(4) 0.025(4) 0.027(3) 0.015(3)
C7 0.048(3) 0.090(5) 0.082(4) 0.040(4) 0.028(3) 0.028(3)
C8 0.037(3) 0.083(4) 0.052(3) 0.022(3) 0.019(2) 0.022(3)
C9 0.055(3) 0.123(5) 0.034(3) 0.020(3) 0.016(3) 0.029(3)
C10 0.053(3) 0.113(5) 0.029(3) -0.003(3) 0.006(2) 0.013(3)
C11 0.047(3) 0.084(4) 0.048(3) -0.004(3) 0.010(2) 0.011(3)
C12 0.078(4) 0.095(5) 0.059(4) -0.011(4) 0.014(3) 0.011(4)
C13 0.089(5) 0.060(4) 0.090(5) -0.010(4) 0.019(4) 0.002(3)
C14 0.079(4) 0.070(4) 0.057(3) 0.004(3) 0.016(3) 0.001(3)
C15 0.037(3) 0.069(4) 0.038(3) 0.001(2) 0.010(2) 0.010(2)
C16 0.028(2) 0.075(4) 0.041(3) 0.009(3) 0.008(2) 0.015(2)
C17 0.074(4) 0.060(4) 0.040(3) 0.002(3) 0.020(3) 0.015(3)
C18 0.124(6) 0.074(4) 0.067(4) 0.005(4) 0.023(4) -0.008(4)
C19 0.120(6) 0.045(4) 0.095(5) -0.003(3) 0.046(4) 0.000(4)
C20 0.101(5) 0.058(4) 0.059(4) -0.004(3) 0.019(3) -0.008(3)
C21 0.098(6) 0.094(5) 0.074(4) -0.001(4) 0.019(4) 0.000(4)
C22 0.094(6) 0.100(6) 0.133(7) 0.010(6) 0.023(6) 0.010(4)
C23 0.130(8) 0.078(5) 0.160(9) 0.009(6) 0.083(7) 0.002(5)
C24 0.134(7) 0.052(4) 0.094(5) 0.002(4) 0.055(5) 0.003(4)
C25 0.180(9) 0.066(5) 0.100(7) 0.018(4) 0.080(6) 0.026(6)
C26 0.238(11) 0.053(4) 0.058(4) 0.014(3) 0.067(6) 0.031(6)
C27 0.162(7) 0.043(3) 0.042(3) 0.007(3) 0.021(4) 0.009(4)
C28 0.188(10) 0.049(4) 0.063(5) 0.013(3) 0.006(6) 0.015(5)
C29 0.133(7) 0.072(5) 0.076(5) 0.011(4) -0.011(5) 0.018(4)
C30 0.112(6) 0.056(4) 0.088(5) 0.012(3) 0.020(4) 0.017(4)
C31 0.115(5) 0.037(3) 0.056(4) 0.001(3) 0.030(4) 0.007(3)
C32 0.108(5) 0.046(3) 0.057(4) 0.006(3) 0.031(4) 0.003(3)
C33 0.045(3) 0.053(3) 0.044(3) 0.004(2) 0.011(2) 0.007(2)
C34 0.044(3) 0.071(4) 0.041(3) -0.005(3) 0.009(2) 0.008(2)
C35 0.037(3) 0.095(4) 0.037(3) 0.006(3) 0.008(2) 0.021(3)
C36 0.043(3) 0.072(3) 0.035(2) 0.011(2) 0.017(2) 0.027(3)
C37 0.070(4) 0.080(4) 0.053(3) 0.027(3) 0.021(3) 0.034(3)
C38 0.077(4) 0.070(4) 0.068(4) 0.028(3) 0.031(3) 0.035(3)
C39 0.064(3) 0.055(3) 0.065(3) 0.014(3) 0.025(3) 0.018(3)
C40 0.112(5) 0.055(4) 0.078(4) 0.015(3) 0.023(4) 0.013(4)
C41 0.131(6) 0.050(4) 0.094(5) -0.006(4) 0.014(5) -0.012(4)
C42 0.105(5) 0.053(4) 0.063(4) 0.006(3) 0.011(3) -0.001(3)
C43 0.053(3) 0.048(3) 0.042(3) 0.008(2) 0.018(2) 0.015(2)
C44 0.043(3) 0.050(3) 0.041(3) 0.006(2) 0.016(2) 0.018(2)
C45 0.052(3) 0.091(4) 0.053(3) -0.005(3) 0.001(3) 0.014(3)
C46 0.058(4) 0.101(5) 0.066(4) -0.001(4) -0.016(3) 0.014(3)
C47 0.092(5) 0.069(4) 0.034(3) -0.004(3) -0.008(3) 0.005(3)
C48 0.081(4) 0.042(3) 0.032(3) 0.003(2) 0.010(3) 0.000(3)
C49 0.104(5) 0.046(3) 0.037(3) -0.002(2) 0.021(3) 0.000(3)
C50 0.102(5) 0.039(3) 0.058(3) 0.000(2) 0.044(3) 0.002(3)
C51 0.073(4) 0.037(3) 0.059(3) 0.003(2) 0.034(3) 0.005(2)
C52 0.078(4) 0.049(3) 0.094(4) 0.011(3) 0.055(4) 0.020(3)
C53 0.054(3) 0.077(4) 0.081(4) 0.004(3) 0.029(3) 0.017(3)
C54 0.055(3) 0.073(4) 0.056(3) 0.005(3) 0.016(3) 0.015(3)
C55 0.058(3) 0.034(2) 0.037(2) 0.009(2) 0.017(2) 0.011(2)
C56 0.060(3) 0.038(3) 0.030(2) 0.002(2) 0.010(2) 0.006(2)
Cr1 0.0428(4) 0.0648(5) 0.0353(4) 0.0040(4) 0.0100(3) 0.0122(4)
Cr2 0.0923(7) 0.0465(5) 0.0510(5) -0.0001(4) 0.0205(5) 0.0018(5)
Mn1 0.0416(4) 0.0483(4) 0.0316(4) 0.0017(3) 0.0079(3) 0.0093(3)
N1 0.045(2) 0.076(3) 0.045(2) 0.005(2) 0.0167(19) 0.015(2)
N2 0.107(5) 0.122(5) 0.082(4) 0.040(4) 0.017(3) 0.007(4)
N3 0.057(3) 0.112(4) 0.075(3) 0.018(3) 0.022(3) 0.037(3)
N4 0.085(4) 0.099(4) 0.077(4) -0.028(3) 0.009(3) 0.006(3)
N5 0.040(2) 0.063(3) 0.044(2) 0.008(2) 0.0136(18) 0.014(2)
N6 0.051(2) 0.057(3) 0.043(2) 0.001(2) 0.0122(19) 0.005(2)
N7 0.065(3) 0.042(2) 0.052(2) 0.004(2) 0.019(2) 0.007(2)
N8 0.179(7) 0.131(6) 0.067(4) 0.004(4) -0.002(4) -0.011(5)
N9 0.146(6) 0.068(4) 0.187(7) 0.003(4) 0.101(6) 0.008(4)
N10 0.148(5) 0.056(3) 0.082(4) -0.005(3) 0.021(4) -0.017(3)
N11 0.093(4) 0.037(3) 0.066(3) 0.002(2) 0.009(3) 0.005(2)
N12 0.084(4) 0.061(3) 0.068(3) 0.003(2) 0.020(3) 0.002(3)
N13 0.044(2) 0.048(2) 0.036(2) 0.0036(18) 0.0106(17) 0.0110(18)
N14 0.059(3) 0.046(2) 0.047(2) -0.0015(19) 0.012(2) 0.004(2)
N15 0.047(2) 0.064(3) 0.036(2) -0.0003(19) 0.0027(18) 0.011(2)
N16 0.047(2) 0.050(2) 0.035(2) 0.0049(17) 0.0136(18) 0.0132(18)

loop_
_atom_type_symbol
_atom_type_description
_atom_type_scat_dispersion_real
_atom_type_scat_dispersion_imag
_atom_type_scat_source
C C 0.0033 0.0016 'International Tables Vol C Tables 4.2.6.8 and 6.1.1.4'
H H 0.0000 0.0000 'International Tables Vol C Tables 4.2.6.8 and 6.1.1.4'
N N 0.0061 0.0033 'International Tables Vol C Tables 4.2.6.8 and 6.1.1.4'
O O 0.0106 0.0060 'International Tables Vol C Tables 4.2.6.8 and 6.1.1.4'
Cr Cr 0.3209 0.6236 'International Tables Vol C Tables 4.2.6.8 and 6.1.1.4'
Mn Mn 0.3368 0.7283 'International Tables Vol C Tables 4.2.6.8 and 6.1.1.4'

loop_
_geom_angle_atom_site_label_1
_geom_angle_atom_site_label_2
_geom_angle_atom_site_label_3
_geom_angle
N1 C1 Cr1 176.8(4)
N2 C2 Cr1 177.0(5)
N3 C3 Cr1 177.7(5)
N4 C4 Cr1 178.4(5)
N5 C5 C6 122.2(5)
N5 C5 H5 118.9
C6 C5 H5 118.9
C7 C6 C5 119.3(5)
C7 C6 H6 120.4
C5 C6 H6 120.4
C6 C7 C8 120.8(5)
C6 C7 H7 119.6
C8 C7 H7 119.6
C7 C8 C16 116.8(5)
C7 C8 C9 124.8(5)
C16 C8 C9 118.3(5)
C10 C9 C8 121.7(5)
C10 C9 H9 119.2
C8 C9 H9 119.2
C9 C10 C11 120.7(5)
C9 C10 H10 119.6
C11 C10 H10 119.6
C15 C11 C12 117.5(5)
C15 C11 C10 118.6(5)
C12 C11 C10 123.9(5)
C13 C12 C11 120.1(6)
C13 C12 H12 119.9
C11 C12 H12 119.9
C12 C13 C14 119.4(6)
C12 C13 H13 120.3
C14 C13 H13 120.3
N6 C14 C13 122.5(5)
N6 C14 H14 118.8
C13 C14 H14 118.8
N6 C15 C11 122.4(5)
N6 C15 C16 116.9(4)
C11 C15 C16 120.7(5)
N5 C16 C8 122.3(5)
N5 C16 C15 117.7(4)
C8 C16 C15 120.0(5)
N7 C17 Cr2 178.6(5)
N8 C18 Cr2 178.9(8)
N9 C19 Cr2 179.1(7)
N10 C20 Cr2 175.0(6)
N12 C21 C22 123.5(7)
N12 C21 H21 118.3
C22 C21 H21 118.3
C23 C22 C21 117.8(8)
C23 C22 H22 121.1
C21 C22 H22 121.1
C22 C23 C24 122.3(8)
C22 C23 H23 118.8
C24 C23 H23 118.8
C25 C24 C23 124.8(9)
C25 C24 C32 120.1(8)
C23 C24 C32 115.1(7)
C26 C25 C24 120.8(8)
C26 C25 H25 119.6
C24 C25 H25 119.6
C25 C26 C27 121.6(7)
C25 C26 H26 119.2
C27 C26 H26 119.2
C28 C27 C31 117.3(7)
C28 C27 C26 124.7(7)
C31 C27 C26 117.9(8)
C29 C28 C27 121.9(7)
C29 C28 H28 119.0
C27 C28 H28 119.0
C28 C29 C30 117.2(8)
C28 C29 H29 121.4
C30 C29 H29 121.4
N11 C30 C29 122.7(7)
N11 C30 H30 118.6
C29 C30 H30 118.6
N11 C31 C32 117.7(5)
N11 C31 C27 122.4(7)
C32 C31 C27 119.9(6)
N12 C32 C31 116.6(6)
N12 C32 C24 123.7(7)
C31 C32 C24 119.6(6)
N13 C33 C34 122.9(5)
N13 C33 H33 118.5
C34 C33 H33 118.5
C35 C34 C33 118.7(5)
C35 C34 H34 120.6
C33 C34 H34 120.6
C34 C35 C36 120.7(4)
C34 C35 H35 119.7
C36 C35 H35 119.7
C35 C36 C44 117.3(5)
C35 C36 C37 124.0(5)
C44 C36 C37 118.7(5)
C38 C37 C36 121.0(5)
C38 C37 H37 119.5
C36 C37 H37 119.5
C37 C38 C39 122.2(5)
C37 C38 H38 118.9
C39 C38 H38 118.9
C40 C39 C43 117.2(5)
C40 C39 C38 124.3(5)
C43 C39 C38 118.5(5)
C41 C40 C39 120.2(6)
C41 C40 H40 119.9
C39 C40 H40 119.9
C40 C41 C42 119.9(6)
C40 C41 H41 120.1
C42 C41 H41 120.1
N14 C42 C41 122.1(6)
N14 C42 H42 118.9
C41 C42 H42 118.9
N14 C43 C39 122.4(4)
N14 C43 C44 117.8(4)
C39 C43 C44 119.8(4)
N13 C44 C36 122.0(4)
N13 C44 C43 118.2(4)
C36 C44 C43 119.7(4)
N15 C45 C46 122.6(5)
N15 C45 H45 118.7
C46 C45 H45 118.7
C47 C46 C45 119.4(5)
C47 C46 H46 120.3
C45 C46 H46 120.3
C46 C47 C48 120.0(5)
C46 C47 H47 120.0
C48 C47 H47 120.0
C47 C48 C56 117.5(5)
C47 C48 C49 124.3(5)
C56 C48 C49 118.1(5)
C50 C49 C48 122.1(5)
C50 C49 H49 119.0
C48 C49 H49 119.0
C49 C50 C51 121.9(5)
C49 C50 H50 119.1
C51 C50 H50 119.1
C52 C51 C55 117.5(5)
C52 C51 C50 124.6(5)
C55 C51 C50 117.8(5)
C53 C52 C51 119.8(5)
C53 C52 H52 120.1
C51 C52 H52 120.1
C52 C53 C54 119.4(5)
C52 C53 H53 120.3
C54 C53 H53 120.3
N16 C54 C53 123.2(5)
N16 C54 H54 118.4
C53 C54 H54 118.4
N16 C55 C51 121.7(4)
N16 C55 C56 118.2(4)
C51 C55 C56 120.1(4)
N15 C56 C48 122.1(4)
N15 C56 C55 117.9(4)
C48 C56 C55 119.9(4)
C2 Cr1 C4 91.1(2)
C2 Cr1 C3 89.7(2)
C4 Cr1 C3 91.35(19)
C2 Cr1 N6 95.03(19)
C4 Cr1 N6 173.76(19)
C3 Cr1 N6 90.04(17)
C2 Cr1 N5 174.26(19)
C4 Cr1 N5 94.45(19)
C3 Cr1 N5 91.84(16)
N6 Cr1 N5 79.43(16)
C2 Cr1 C1 90.50(19)
C4 Cr1 C1 88.05(18)
C3 Cr1 C1 179.38(19)
N6 Cr1 C1 90.54(16)
N5 Cr1 C1 88.06(15)
C19 Cr2 C18 92.3(3)
C19 Cr2 C20 91.8(2)
C18 Cr2 C20 90.5(2)
C19 Cr2 N12 171.6(2)
C18 Cr2 N12 96.0(3)
C20 Cr2 N12 87.3(2)
C19 Cr2 N11 93.3(3)
C18 Cr2 N11 173.6(3)
C20 Cr2 N11 92.25(19)
N12 Cr2 N11 78.4(2)
C19 Cr2 C17 89.5(2)
C18 Cr2 C17 88.4(2)
C20 Cr2 C17 178.4(2)
N12 Cr2 C17 91.59(18)
N11 Cr2 C17 88.71(17)
N7 Mn1 N1 90.45(15)
N7 Mn1 N16 92.85(14)
N1 Mn1 N16 162.59(14)
N7 Mn1 N14 161.98(15)
N1 Mn1 N14 95.02(14)
N16 Mn1 N14 87.05(13)
N7 Mn1 N15 103.04(14)
N1 Mn1 N15 89.32(14)
N16 Mn1 N15 73.27(13)
N14 Mn1 N15 94.20(14)
N7 Mn1 N13 89.32(14)
N1 Mn1 N13 101.17(13)
N16 Mn1 N13 95.97(12)
N14 Mn1 N13 72.79(14)
N15 Mn1 N13 163.79(13)
C1 N1 Mn1 168.9(4)
C5 N5 C16 118.5(4)
C5 N5 Cr1 128.7(3)
C16 N5 Cr1 112.8(3)
C14 N6 C15 118.1(4)
C14 N6 Cr1 128.7(4)
C15 N6 Cr1 113.2(3)
C17 N7 Mn1 171.3(4)
C30 N11 C31 118.4(6)
C30 N11 Cr2 127.8(5)
C31 N11 Cr2 113.7(4)
C21 N12 C32 117.5(6)
C21 N12 Cr2 129.0(5)
C32 N12 Cr2 113.4(4)
C33 N13 C44 118.3(4)
C33 N13 Mn1 126.2(3)
C44 N13 Mn1 115.2(3)
C42 N14 C43 118.2(4)
C42 N14 Mn1 126.1(4)
C43 N14 Mn1 115.8(3)
C45 N15 C56 118.3(4)
C45 N15 Mn1 126.8(3)
C56 N15 Mn1 114.8(3)
C54 N16 C55 118.3(4)
C54 N16 Mn1 126.0(3)
C55 N16 Mn1 115.7(3)

loop_
_geom_bond_atom_site_label_1
_geom_bond_atom_site_label_2
_geom_bond_distance
C1 N1 1.139(5)
C1 Cr1 2.097(5)
C2 N2 1.147(6)
C2 Cr1 2.038(6)
C3 N3 1.140(6)
C3 Cr1 2.068(5)
C4 N4 1.148(6)
C4 Cr1 2.055(6)
C5 N5 1.322(6)
C5 C6 1.401(7)
C5 H5 0.9300
C6 C7 1.352(7)
C6 H6 0.9300
C7 C8 1.392(7)
C7 H7 0.9300
C8 C16 1.409(6)
C8 C9 1.418(7)
C9 C10 1.353(7)
C9 H9 0.9300
C10 C11 1.431(7)
C10 H10 0.9300
C11 C15 1.390(6)
C11 C12 1.390(8)
C12 C13 1.343(8)
C12 H12 0.9300
C13 C14 1.403(7)
C13 H13 0.9300
C14 N6 1.309(6)
C14 H14 0.9300
C15 N6 1.368(6)
C15 C16 1.416(7)
C16 N5 1.366(5)
C17 N7 1.129(6)
C17 Cr2 2.115(6)
C18 N8 1.130(8)
C18 Cr2 2.053(7)
C19 N9 1.138(8)
C19 Cr2 2.052(8)
C20 N10 1.130(7)
C20 Cr2 2.072(6)
C21 N12 1.294(8)
C21 C22 1.407(10)
C21 H21 0.9300
C22 C23 1.357(10)
C22 H22 0.9300
C23 C24 1.386(10)
C23 H23 0.9300
C24 C25 1.366(10)
C24 C32 1.399(8)
C25 C26 1.331(10)
C25 H25 0.9300
C26 C27 1.414(10)
C26 H26 0.9300
C27 C28 1.391(10)
C27 C31 1.394(8)
C28 C29 1.337(10)
C28 H28 0.9300
C29 C30 1.427(9)
C29 H29 0.9300
C30 N11 1.326(7)
C30 H30 0.9300
C31 N11 1.348(7)
C31 C32 1.387(8)
C32 N12 1.380(7)
C33 N13 1.325(5)
C33 C34 1.406(6)
C33 H33 0.9300
C34 C35 1.351(6)
C34 H34 0.9300
C35 C36 1.389(7)
C35 H35 0.9300
C36 C44 1.421(6)
C36 C37 1.431(7)
C37 C38 1.334(7)
C37 H37 0.9300
C38 C39 1.427(7)
C38 H38 0.9300
C39 C40 1.397(7)
C39 C43 1.413(6)
C40 C41 1.329(8)
C40 H40 0.9300
C41 C42 1.418(8)
C41 H41 0.9300
C42 N14 1.317(6)
C42 H42 0.9300
C43 N14 1.359(5)
C43 C44 1.425(6)
C44 N13 1.353(5)
C45 N15 1.331(6)
C45 C46 1.399(7)
C45 H45 0.9300
C46 C47 1.359(8)
C46 H46 0.9300
C47 C48 1.395(7)
C47 H47 0.9300
C48 C56 1.415(6)
C48 C49 1.433(7)
C49 C50 1.325(7)
C49 H49 0.9300
C50 C51 1.437(7)
C50 H50 0.9300
C51 C52 1.395(7)
C51 C55 1.420(6)
C52 C53 1.348(7)
C52 H52 0.9300
C53 C54 1.394(6)
C53 H53 0.9300
C54 N16 1.316(6)
C54 H54 0.9300
C55 N16 1.354(5)
C55 C56 1.428(6)
C56 N15 1.359(5)
Cr1 N6 2.088(4)
Cr1 N5 2.090(4)
Cr2 N12 2.075(5)
Cr2 N11 2.088(5)
Mn1 N7 2.180(4)
Mn1 N1 2.186(4)
Mn1 N16 2.255(3)
Mn1 N14 2.268(4)
Mn1 N15 2.275(4)
Mn1 N13 2.283(3)
